data_2103296
loop_
_publ_author_name
'Jones, G. O.'
'Thomas, P. A.'

_publ_section_title
;
 Investigation of the structure and phase transitions in the novel
 A-site substituted distorted perovskite compound Na~0.5~Bi~0.5~TiO~3~
;
_journal_issue 2
_journal_name_full 'Acta Crystallographica Section B'
_journal_page_first 168
_journal_page_last 178
_journal_paper_doi 10.1107/S0108768101020845
_journal_volume 58
_journal_year 2002
_chemical_formula_sum 'Bi0.5 Na0.5 O3 Ti'
_chemical_formula_weight 211.88
_chemical_name_systematic 'sodium bismuth titanate'
_space_group_IT_number 100
_symmetry_cell_setting tetragonal
_symmetry_space_group_name_Hall 'P 4 -2ab'
_symmetry_space_group_name_H-M 'P 4 b m'
_cell_angle_alpha 90.0
_cell_angle_beta 90.0
_cell_angle_gamma 90.0
_cell_formula_units_Z 2
_cell_length_a 5.5179(2)
_cell_length_b 5.5179(2)
_cell_length_c 3.9073(2)
_cell_volume 118.966(9)
_computing_structure_refinement GSAS
_diffrn_ambient_temperature 673
_diffrn_measurement_method step
_diffrn_radiation_probe neutron
_diffrn_radiation_type neutron
_diffrn_radiation_wavelength 1.594
_exptl_crystal_colour yellow
_exptl_crystal_description powder
_refine_ls_goodness_of_fit_all 0.786
_refine_ls_number_parameters 43
_cod_data_source_file os0082.cif
_cod_data_source_block 673K
_cod_original_cell_volume 118.960(10)
_cod_original_formula_sum 'Na0.5 Bi0.5 Ti O3'
_cod_database_code 2103296

loop_
_symmetry_equiv_pos_as_xyz
+x,+y,+z
-y,+x,+z
-x,-y,+z
+y,-x,+z
-x+1/2,+y+1/2,+z
-y+1/2,-x+1/2,+z
+x+1/2,-y+1/2,+z
+y+1/2,+x+1/2,+z

loop_
_atom_site_aniso_label
_atom_site_aniso_U_11
_atom_site_aniso_U_22
_atom_site_aniso_U_33
_atom_site_aniso_U_12
_atom_site_aniso_U_13
_atom_site_aniso_U_23
Na1 .051(6) .051(6) .039(2) .0010(10) .0 .0
Bi2 .071(3) .071(3) .037(6) -.002(4) .0 .0
Ti3 .014(2) .014(2) .014(4) .0 .0 .0
O4 .063(2) .063(2) .020(3) .0 .0 .0
O5 .0240(10) .0240(10) .056(2) -.0130(10) .001(3) -.001(3)

loop_
_atom_site_label
_atom_site_fract_x
_atom_site_fract_y
_atom_site_fract_z
_atom_site_U_iso_or_equiv
_atom_site_thermal_displace_type
_atom_site_occupancy
Na1 .0 .5 .545(2) .04709 Uani .5
Bi2 .0 .5 .545(2) .05936 Uani .5
Ti3 .0 .0 .0 .01408 Uani 1.0
O4 .0 .0 .510(3) .04866 Uani 1.0
O5 .2710(10) .2290(10) .015(4) .03532 Uani 1.0

loop_
_atom_type_symbol
Na
Bi
Ti
O

loop_
_geom_angle_atom_site_label_1
_geom_angle_atom_site_label_2
_geom_angle_atom_site_label_3
_geom_angle
Ti Na1 Ti 114.363(5)
Ti Na1 Ti 72.918(2)
Ti Na1 O(1) 35.660(2)
Ti Na1 O(1) 150.023(3)
Ti Na1 O(1) 91.540000
Ti Na1 O(2) 91.540(2)
Ti Na1 O(2) 91.262(3)
Ti Na1 O(2) 36.6010(10)
Ti Na1 O(2) 142.994000
Ti Na1 O(2) 91.444(4)

loop_
_geom_bond_atom_site_label_1
_geom_bond_atom_site_label_2
_geom_bond_distance
Na1 O(1) 2.76223(12)
Na1 O(2) 2.95927(10)
Na1 O(2) 2.80318(10)
Na1 O(2) 2.73273(10)
Na1 O(2) 2.56288(9)
Na1 Ti 3.48421(12)
Na1 Ti 3.28281(11)
